data_1530269
loop_
_publ_author_name
'Lefebvre, D.'
'Thery, J.'
'Kahn, A.'

_publ_section_title
;
 Solid State Chemistry.- Investigation of lanthanum gallates La M Ga11 O19
 (M = Mg2+, Zn2+, Cd2+) with Magnetoplumbite-like structure
;
_journal_name_full
;
Comptes Rendus Hebdomadaires des Seances de l'Academie des Sciences, Serie 2 
(1984-1993)
;
_journal_page_first 263
_journal_page_last 268
_journal_volume 300
_journal_year 1985
_chemical_formula_sum 'Ga10.95 La0.83 Mg O19'
_chemical_name_systematic 'La0.83 Mg Ga10.95 O19'
_space_group_IT_number 194
_symmetry_space_group_name_Hall '-P 6c 2c'
_symmetry_space_group_name_H-M 'P 63/m m c'
_cell_angle_alpha 90
_cell_angle_beta 90
_cell_angle_gamma 120
_cell_formula_units_Z 2
_cell_length_a 5.806
_cell_length_b 5.806
_cell_length_c 22.727
_cell_volume 663.478
_citation_journal_id_ASTM CRAMED
_cod_data_source_file Lefebvre_CRAMED_1985_1165.cif
_cod_data_source_block Ga10.95La0.83Mg1O19
_cod_original_cell_volume 663.4785
_cod_original_formula_sum 'Ga10.95 La0.83 Mg1 O19'
_cod_database_code 1530269

loop_
_symmetry_equiv_pos_as_xyz
x,y,z
x-y,x,z+1/2
-y,x-y,z
-x,-y,z+1/2
-x+y,-x,z
y,-x+y,z+1/2
-y,-x,-z+1/2
x-y,-y,-z
x,x-y,-z+1/2
y,x,-z
-x+y,y,-z+1/2
-x,-x+y,-z
-x,-y,-z
-x+y,-x,-z-1/2
y,-x+y,-z
x,y,-z-1/2
x-y,x,-z
-y,x-y,-z-1/2
y,x,z-1/2
-x+y,y,z
-x,-x+y,z-1/2
-y,-x,z
x-y,-y,z-1/2
x,x-y,z

loop_
_atom_site_label
_atom_site_type_symbol
_atom_site_fract_x
_atom_site_fract_y
_atom_site_fract_z
_atom_site_occupancy
_atom_site_U_iso_or_equiv
La2 La+3 0.7234 -0.7234 0.25 0.02 0.0
Ga2 Ga+3 0 0 0.2414 0.475 0.0
O4 O-2 0.152 -0.152 0.053 1 0.0
O3 O-2 0.182 -0.182 0.25 1 0.0
Ga4 Ga+3 0.3333 -0.3333 0.1884 1 0.0
Ga1 Ga+3 0 0 0 0.75 0.0
Mg2 Mg+2 0.3333 -0.3333 0.0265 0.375 0.0
Ga3 Ga+3 0.3333 -0.3333 0.0265 0.625 0.0
O1 O-2 0 0 0.1499 1 0.0
Ga5 Ga+3 -0.1644 0.1644 0.1084 1 0.0
O2 O-2 0.6667 -0.6667 0.0576 1 0.0
Mg1 Mg+2 0 0 0 0.25 0.0
O5 O-2 0.505 -0.505 0.1508 1 0.0
La1 La+3 0.6667 -0.6667 0.25 0.77 0.0
